data_7719065
loop_
_publ_author_name
'Akine, Shigehisa'
'Nakano, Masato'
'Sakata, Yoko'
'Tsuzuki, Seiji'

_publ_section_title
;
 Synthesis of a xanthene-based macrocyclic imine ligand and two-step
 planarization by metalation with Ni<sup>2+</sup> and Na<sup/>.
;
_journal_issue 30
_journal_name_full 'Dalton transactions (Cambridge, England : 2003)'
_journal_page_first 11573
_journal_page_last 11580
_journal_paper_doi 10.1039/d5dt01183c
_journal_volume 54
_journal_year 2025
_chemical_formula_moiety C51.50H44Cl1.50N6.50O6
_chemical_formula_sum 'C51.5 H44 Cl1.5 N6.5 O6'
_chemical_formula_weight 903.10
_chemical_name_common C46H36N4O6(CHCl3)0.5(MeCN)2.5
_space_group_crystal_system monoclinic
_space_group_IT_number 11
_space_group_name_Hall '-P 2yb'
_space_group_name_H-M_alt 'P 1 21/m 1'
_atom_sites_solution_hydrogens geom
_audit_creation_method SHELXL-2014/7
_audit_update_record
;
2025-05-05 deposited with the CCDC.	2025-07-07 downloaded from the CCDC.
;
_cell_angle_alpha 90
_cell_angle_beta 99.151(4)
_cell_angle_gamma 90
_cell_formula_units_Z 4
_cell_length_a 10.9940(14)
_cell_length_b 23.218(3)
_cell_length_c 17.421(3)
_cell_measurement_reflns_used 17320
_cell_measurement_temperature 93
_cell_measurement_theta_max 24.998
_cell_measurement_theta_min 3.286
_cell_volume 4390.3(11)
_computing_cell_refinement 'CrystalClear (Rigaku/MSC Inc., 2006)'
_computing_data_collection 'CrystalClear (Rigaku/MSC Inc., 2006)'
_computing_data_reduction 'CrystalClear (Rigaku/MSC Inc., 2006)'
_computing_molecular_graphics ORTEP-3
_computing_publication_material ORTEP-3
_computing_structure_refinement 'SHELXL-2014 (Sheldrick, 2014)'
_computing_structure_solution SIR97
_diffrn_ambient_temperature 93
_diffrn_detector_area_resol_mean 14.4613
_diffrn_measured_fraction_theta_full 0.994
_diffrn_measured_fraction_theta_max 0.994
_diffrn_measurement_device_type 'Rigaku Mercury (2x2 bin mode)'
_diffrn_measurement_method dtprofit.ref
_diffrn_radiation_type MoK\a
_diffrn_radiation_wavelength 0.71073
_diffrn_reflns_av_R_equivalents 0.0460
_diffrn_reflns_av_unetI/netI 0.0414
_diffrn_reflns_Laue_measured_fraction_full 0.994
_diffrn_reflns_Laue_measured_fraction_max 0.994
_diffrn_reflns_limit_h_max 12
_diffrn_reflns_limit_h_min -13
_diffrn_reflns_limit_k_max 27
_diffrn_reflns_limit_k_min -27
_diffrn_reflns_limit_l_max 19
_diffrn_reflns_limit_l_min -20
_diffrn_reflns_number 41360
_diffrn_reflns_point_group_measured_fraction_full 0.994
_diffrn_reflns_point_group_measured_fraction_max 0.994
_diffrn_reflns_theta_full 24.998
_diffrn_reflns_theta_max 24.998
_diffrn_reflns_theta_min 3.286
_exptl_absorpt_coefficient_mu 0.178
_exptl_absorpt_correction_T_max 1.0000
_exptl_absorpt_correction_T_min 0.7339
_exptl_absorpt_correction_type multi-scan
_exptl_absorpt_process_details 'CrystalClear (Rigaku/MSC Inc., 2006)'
_exptl_crystal_colour orange
_exptl_crystal_density_diffrn 1.366
_exptl_crystal_description prismatic
_exptl_crystal_F_000 1888
_exptl_crystal_recrystallization_method 'Re-crystallisation from solvent: CHCl3/MeCN'
_exptl_crystal_size_max 0.700
_exptl_crystal_size_mid 0.200
_exptl_crystal_size_min 0.200
_refine_diff_density_max 0.511
_refine_diff_density_min -0.841
_refine_diff_density_rms 0.066
_refine_ls_extinction_method none
_refine_ls_goodness_of_fit_ref 1.078
_refine_ls_hydrogen_treatment constr
_refine_ls_matrix_type full
_refine_ls_number_parameters 660
_refine_ls_number_reflns 7892
_refine_ls_number_restraints 53
_refine_ls_restrained_S_all 1.078
_refine_ls_R_factor_all 0.0749
_refine_ls_R_factor_gt 0.0647
_refine_ls_shift/su_max 0.000
_refine_ls_shift/su_mean 0.000
_refine_ls_structure_factor_coef Fsqd
_refine_ls_weighting_details 'w=1/[\s^2^(Fo^2^)+(0.0915P)^2^+4.5007P] where P=(Fo^2^+2Fc^2^)/3'
_refine_ls_weighting_scheme calc
_refine_ls_wR_factor_gt 0.1650
_refine_ls_wR_factor_ref 0.1804
_reflns_Friedel_coverage 0.000
_reflns_number_gt 6616
_reflns_number_total 7892
_reflns_threshold_expression 'I > 2\s(I)'
_cod_data_source_file d5dt01183c2.cif
_cod_data_source_block nak001
_cod_depositor_comments 'Adding full bibliography for 7719065--7719067.cif.'
_cod_original_cell_volume 4390.2(10)
_cod_original_sg_symbol_H-M 'P 21/m'
_cod_original_formula_sum 'C51.50 H44 Cl1.50 N6.50 O6'
_cod_database_code 7719065
_shelx_shelxl_version_number 2014/7
_shelx_space_group_comment
;
The symmetry employed for this shelxl refinement is uniquely defined
by the following loop, which should always be used as a source of
symmetry information in preference to the above space-group names.
They are only intended as comments.
;
_shelx_estimated_absorpt_t_min 0.885
_shelx_estimated_absorpt_t_max 0.965

loop_
_space_group_symop_operation_xyz
'x, y, z'
'-x, y+1/2, -z'
'-x, -y, -z'
'x, -y-1/2, z'

loop_
_atom_site_label
_atom_site_type_symbol
_atom_site_fract_x
_atom_site_fract_y
_atom_site_fract_z
_atom_site_U_iso_or_equiv
_atom_site_adp_type
_atom_site_occupancy
_atom_site_site_symmetry_order
_atom_site_calc_flag
_atom_site_refinement_flags_posn
_atom_site_refinement_flags_adp
_atom_site_refinement_flags_occupancy
_atom_site_disorder_assembly
_atom_site_disorder_group
C1 C 0.0666(2) 0.40843(10) 0.36952(13) 0.0239(5) Uani 1 1 d . . . . .
C2 C -0.0079(2) 0.37518(10) 0.31350(13) 0.0241(5) Uani 1 1 d . . . . .
C3 C -0.0117(2) 0.38929(10) 0.23469(13) 0.0247(5) Uani 1 1 d . . . . .
C4 C 0.0597(2) 0.43488(10) 0.21496(13) 0.0262(5) Uani 1 1 d . . . . .
H1 H 0.0571 0.4445 0.1617 0.031 Uiso 1 1 calc R U . . .
C5 C 0.1340(2) 0.46633(10) 0.27072(13) 0.0263(5) Uani 1 1 d . . . . .
H2 H 0.1830 0.4967 0.2556 0.032 Uiso 1 1 calc R U . . .
C6 C 0.1378(2) 0.45385(9) 0.34972(13) 0.0242(5) Uani 1 1 d . . . . .
C7 C 0.2112(2) 0.48990(10) 0.41435(13) 0.0260(5) Uani 1 1 d . . . . .
C8 C 0.2481(2) 0.45079(10) 0.48476(13) 0.0250(5) Uani 1 1 d . . . . .
C9 C 0.3536(2) 0.46020(10) 0.53988(14) 0.0273(5) Uani 1 1 d . . . . .
H3 H 0.4089 0.4902 0.5317 0.033 Uiso 1 1 calc R U . . .
C10 C 0.3784(2) 0.42660(10) 0.60584(14) 0.0272(5) Uani 1 1 d . . . . .
H4 H 0.4504 0.4338 0.6425 0.033 Uiso 1 1 calc R U . . .
C11 C 0.2985(2) 0.38197(10) 0.61925(13) 0.0252(5) Uani 1 1 d . . . . .
C12 C 0.1932(2) 0.37108(10) 0.56427(13) 0.0248(5) Uani 1 1 d . . . . .
C13 C 0.1711(2) 0.40569(10) 0.49771(13) 0.0245(5) Uani 1 1 d . . . . .
O1 O 0.06494(14) 0.39238(7) 0.44605(9) 0.0259(4) Uani 1 1 d . . . . .
O2 O -0.07241(15) 0.33074(7) 0.33684(9) 0.0273(4) Uani 1 1 d . . . . .
H5 H -0.1082 0.3129 0.2977 0.041 Uiso 1 1 calc R U . . .
C14 C -0.0836(2) 0.35576(10) 0.17365(14) 0.0278(5) Uani 1 1 d . . . . .
H6 H -0.0875 0.3682 0.1214 0.033 Uiso 1 1 calc R U . . .
N1 N -0.14246(18) 0.30981(8) 0.18689(11) 0.0258(4) Uani 1 1 d . . . . .
C15 C -0.2091(2) 0.28017(11) 0.12219(13) 0.0267(5) Uani 1 1 d . . . . .
C16 C -0.2740(2) 0.30975(11) 0.05851(14) 0.0307(5) Uani 1 1 d . . . . .
H7 H -0.2753 0.3507 0.0584 0.037 Uiso 1 1 calc R U . . .
C17 C -0.3362(2) 0.27968(12) -0.00416(14) 0.0342(6) Uani 1 1 d . . . . .
H8 H -0.3792 0.3000 -0.0475 0.041 Uiso 1 1 calc R U . . .
O3 O 0.11189(16) 0.32948(7) 0.57362(9) 0.0304(4) Uani 1 1 d . . . . .
H9 H 0.1359 0.3117 0.6153 0.046 Uiso 1 1 calc R U . . .
C18 C 0.3232(2) 0.34922(10) 0.69124(13) 0.0252(5) Uani 1 1 d . . . . .
H10 H 0.3944 0.3578 0.7279 0.030 Uiso 1 1 calc R U . . .
N2 N 0.25041(18) 0.30884(8) 0.70611(11) 0.0258(4) Uani 1 1 d . . . . .
C19 C 0.2760(2) 0.28012(10) 0.77868(13) 0.0241(5) Uani 1 1 d . . . . .
C20 C 0.3004(2) 0.30979(11) 0.84918(13) 0.0280(5) Uani 1 1 d . . . . .
H11 H 0.3005 0.3507 0.8495 0.034 Uiso 1 1 calc R U . . .
C21 C 0.3245(2) 0.27981(11) 0.91873(14) 0.0299(5) Uani 1 1 d . . . . .
H12 H 0.3411 0.3002 0.9665 0.036 Uiso 1 1 calc R U . . .
C22 C 0.3224(2) 0.51826(11) 0.38846(14) 0.0332(6) Uani 1 1 d . . . . .
H13 H 0.3781 0.4885 0.3743 0.050 Uiso 1 1 calc R U . . .
H14 H 0.3658 0.5417 0.4310 0.050 Uiso 1 1 calc R U . . .
H15 H 0.2952 0.5429 0.3433 0.050 Uiso 1 1 calc R U . . .
C23 C 0.1256(2) 0.53752(11) 0.43808(14) 0.0324(6) Uani 1 1 d . . . . .
H16 H 0.1687 0.5587 0.4830 0.049 Uiso 1 1 calc R U . . .
H17 H 0.0510 0.5198 0.4518 0.049 Uiso 1 1 calc R U . . .
H18 H 0.1029 0.5641 0.3945 0.049 Uiso 1 1 calc R U . . .
C24 C 0.8136(2) 0.57770(10) -0.00429(13) 0.0250(5) Uani 1 1 d . . . . .
C25 C 0.7355(2) 0.58302(10) -0.07554(14) 0.0265(5) Uani 1 1 d . . . . .
C26 C 0.7480(2) 0.63148(10) -0.12129(14) 0.0284(5) Uani 1 1 d . . . . .
C27 C 0.8371(2) 0.67265(11) -0.09448(15) 0.0344(6) Uani 1 1 d . . . . .
H19 H 0.8457 0.7055 -0.1257 0.041 Uiso 1 1 calc R U . . .
C28 C 0.9122(2) 0.66686(11) -0.02439(15) 0.0322(6) Uani 1 1 d . . . . .
H20 H 0.9711 0.6959 -0.0072 0.039 Uiso 1 1 calc R U . . .
C29 C 0.9030(2) 0.61849(10) 0.02211(14) 0.0260(5) Uani 1 1 d . . . . .
C30 C 0.9898(2) 0.60680(11) 0.09765(14) 0.0287(5) Uani 1 1 d . . . . .
C31 C 0.9180(2) 0.57413(10) 0.15107(14) 0.0259(5) Uani 1 1 d . . . . .
C32 C 0.9399(2) 0.57938(10) 0.23195(14) 0.0273(5) Uani 1 1 d . . . . .
H21 H 0.9974 0.6071 0.2559 0.033 Uiso 1 1 calc R U . . .
C33 C 0.8787(2) 0.54467(10) 0.27715(13) 0.0274(5) Uani 1 1 d . . . . .
H22 H 0.8941 0.5492 0.3320 0.033 Uiso 1 1 calc R U . . .
C34 C 0.7942(2) 0.50283(10) 0.24443(13) 0.0259(5) Uani 1 1 d . . . . .
C35 C 0.7688(2) 0.49812(10) 0.16290(13) 0.0250(5) Uani 1 1 d . . . . .
C36 C 0.8300(2) 0.53450(10) 0.11834(13) 0.0239(5) Uani 1 1 d . . . . .
O4 O 0.79734(15) 0.52862(7) 0.03837(9) 0.0267(4) Uani 1 1 d . . . . .
O5 O 0.65220(16) 0.54130(7) -0.09783(9) 0.0305(4) Uani 1 1 d . . . . .
H23 H 0.6114 0.5497 -0.1413 0.046 Uiso 1 1 calc R U . . .
C37 C 0.6737(2) 0.63919(11) -0.19668(14) 0.0297(5) Uani 1 1 d . . . . .
H24 H 0.6848 0.6733 -0.2249 0.036 Uiso 1 1 calc R U . . .
N3 N 0.59341(18) 0.60235(9) -0.22775(12) 0.0282(4) Uani 1 1 d . . . . .
C38 C 0.5309(2) 0.61533(10) -0.30351(14) 0.0290(5) Uani 1 1 d . . . . .
C39 C 0.5915(2) 0.64037(11) -0.35992(15) 0.0317(5) Uani 1 1 d . . . . .
H25 H 0.6774 0.6479 -0.3483 0.038 Uiso 1 1 calc R U . . .
C40 C 0.5276(2) 0.65436(11) -0.43253(14) 0.0326(6) Uani 1 1 d . . . . .
H26 H 0.5699 0.6706 -0.4708 0.039 Uiso 1 1 calc R U . . .
O6 O 0.68715(15) 0.45898(7) 0.12717(9) 0.0285(4) Uani 1 1 d . . . . .
H27 H 0.6500 0.4433 0.1602 0.043 Uiso 1 1 calc R U . . .
C41 C 0.7326(2) 0.46730(10) 0.29423(13) 0.0266(5) Uani 1 1 d . . . . .
H28 H 0.7522 0.4724 0.3489 0.032 Uiso 1 1 calc R U . . .
N4 N 0.65224(18) 0.42898(9) 0.26784(11) 0.0277(4) Uani 1 1 d . . . . .
C42 C 0.5946(2) 0.39862(10) 0.32283(13) 0.0267(5) Uani 1 1 d . . . . .
C43 C 0.6587(2) 0.38164(11) 0.39509(14) 0.0296(5) Uani 1 1 d . . . . .
H29 H 0.7449 0.3882 0.4070 0.035 Uiso 1 1 calc R U . . .
C44 C 0.5981(3) 0.35534(11) 0.44941(14) 0.0333(6) Uani 1 1 d . . . . .
H30 H 0.6426 0.3439 0.4983 0.040 Uiso 1 1 calc R U . . .
C45 C 1.0471(3) 0.66236(12) 0.13500(16) 0.0401(6) Uani 1 1 d . . . . .
H31 H 0.9816 0.6881 0.1463 0.060 Uiso 1 1 calc R U . . .
H32 H 1.0943 0.6815 0.0991 0.060 Uiso 1 1 calc R U . . .
H33 H 1.1020 0.6530 0.1834 0.060 Uiso 1 1 calc R U . . .
C46 C 1.0939(2) 0.56734(12) 0.07824(16) 0.0353(6) Uani 1 1 d . . . . .
H34 H 1.1509 0.5585 0.1260 0.053 Uiso 1 1 calc R U . . .
H35 H 1.1387 0.5870 0.0415 0.053 Uiso 1 1 calc R U . . .
H36 H 1.0584 0.5315 0.0549 0.053 Uiso 1 1 calc R U . . .
Cl1 Cl 0.6940(3) 0.32943(9) 0.67695(11) 0.0856(7) Uani 0.5 1 d D . P A -1
Cl2 Cl 0.53824(18) 0.2411(3) 0.61930(10) 0.1008(18) Uani 0.5 1 d D . P A -1
Cl3 Cl 0.59432(14) 0.2500 0.78433(8) 0.0806(5) Uani 1 2 d DS T P . .
N5 N 0.1636(3) 0.2500 0.27202(19) 0.0388(7) Uani 1 2 d S T P . .
C47 C 0.6510(6) 0.2585(7) 0.6969(3) 0.062(3) Uani 0.5 1 d D . P A -1
H37 H 0.7232 0.2324 0.6968 0.074 Uiso 0.5 1 calc R U P A -1
C48 C 0.1653(3) 0.2500 0.3376(2) 0.0303(8) Uani 1 2 d S T P . .
C49 C 0.1674(3) 0.2500 0.4212(2) 0.0341(8) Uani 1 2 d S T P . .
H38 H 0.2530 0.2500 0.4477 0.051 Uiso 1 2 calc DR U P . .
H39 H 0.1253 0.2155 0.4361 0.051 Uiso 0.5 1 calc R U P . .
H40 H 0.1253 0.2845 0.4361 0.051 Uiso 0.5 1 calc R U P . .
N6 N 0.5606(4) 0.4232(2) -0.19503(19) 0.0953(14) Uani 1 1 d . . . . .
C50 C 0.5436(3) 0.42603(14) -0.13256(19) 0.0517(8) Uani 1 1 d . . . . .
C51 C 0.5209(3) 0.43012(12) -0.05340(16) 0.0389(6) Uani 1 1 d . . . . .
H41 H 0.4541 0.4577 -0.0507 0.058 Uiso 1 1 calc R U . . .
H42 H 0.5958 0.4433 -0.0199 0.058 Uiso 1 1 calc R U . . .
H43 H 0.4972 0.3922 -0.0359 0.058 Uiso 1 1 calc R U . . .
N7 N 0.4573(4) 0.2500 0.1312(4) 0.0731(13) Uani 1 2 d S T P . .
C52 C 0.5215(5) 0.2500 0.1901(4) 0.0580(13) Uani 1 2 d S T P . .
C53 C 0.6042(5) 0.2500 0.2643(3) 0.0595(13) Uani 1 2 d S T P . .
H44 H 0.5557 0.2500 0.3069 0.089 Uiso 1 2 calc DR U P . .
H45 H 0.6562 0.2845 0.2680 0.089 Uiso 0.5 1 calc R U P . .
H46 H 0.6563 0.2155 0.2680 0.089 Uiso 0.5 1 calc R U P . .
N8 N 0.8564(8) 0.1911(5) 0.6323(5) 0.080(3) Uani 0.395(6) 1 d D U P B -1
C54 C 0.8651(7) 0.2136(4) 0.5742(5) 0.054(2) Uani 0.395(6) 1 d D U P B -1
C55 C 0.8711(19) 0.2390(9) 0.4979(4) 0.050(4) Uani 0.395(6) 1 d D U P B -1
H47 H 0.7881 0.2501 0.4730 0.075 Uiso 0.395(6) 1 calc DR U P B -1
H48 H 0.9050 0.2107 0.4653 0.075 Uiso 0.395(6) 1 calc R U P B -1
H49 H 0.9241 0.2732 0.5043 0.075 Uiso 0.395(6) 1 calc R U P B -1
N9 N 0.917(2) 0.2500 0.6668(14) 0.075(8) Uani 0.210(13) 2 d DS TU P B 2
C56 C 0.894(3) 0.2500 0.5975(16) 0.085(9) Uani 0.210(13) 2 d DS TU P B 2
C57 C 0.873(7) 0.2500 0.5123(19) 0.058(11) Uani 0.210(13) 2 d DS TU P B 2
H50 H 0.7846 0.2500 0.4930 0.087 Uiso 0.210(13) 2 calc DR U P B 2
H51 H 0.9108 0.2155 0.4935 0.087 Uiso 0.105(6) 1 calc R U P B 2
H52 H 0.9107 0.2845 0.4935 0.087 Uiso 0.105(6) 1 calc R U P B 2

loop_
_atom_site_aniso_label
_atom_site_aniso_U_11
_atom_site_aniso_U_22
_atom_site_aniso_U_33
_atom_site_aniso_U_23
_atom_site_aniso_U_13
_atom_site_aniso_U_12
C1 0.0245(11) 0.0248(11) 0.0214(11) 0.0019(9) 0.0011(9) 0.0040(9)
C2 0.0233(11) 0.0208(11) 0.0276(12) 0.0022(9) 0.0023(9) 0.0036(9)
C3 0.0260(11) 0.0220(11) 0.0252(11) 0.0005(9) 0.0010(9) 0.0043(9)
C4 0.0294(12) 0.0265(12) 0.0222(11) 0.0023(9) 0.0029(9) 0.0016(9)
C5 0.0288(12) 0.0235(11) 0.0253(11) 0.0012(9) 0.0005(9) -0.0005(9)
C6 0.0244(11) 0.0202(11) 0.0267(12) 0.0015(9) -0.0005(9) 0.0018(9)
C7 0.0288(12) 0.0232(11) 0.0238(11) 0.0015(9) -0.0025(9) -0.0007(9)
C8 0.0280(12) 0.0236(11) 0.0226(11) -0.0020(9) 0.0019(9) 0.0016(9)
C9 0.0275(12) 0.0259(12) 0.0270(12) -0.0012(9) 0.0000(10) -0.0029(9)
C10 0.0259(12) 0.0288(12) 0.0250(12) -0.0009(9) -0.0010(9) -0.0016(9)
C11 0.0271(12) 0.0248(11) 0.0229(11) -0.0013(9) 0.0018(9) 0.0032(9)
C12 0.0263(11) 0.0227(11) 0.0250(11) -0.0015(9) 0.0026(9) -0.0008(9)
C13 0.0256(11) 0.0249(11) 0.0211(11) -0.0042(9) -0.0019(9) -0.0002(9)
O1 0.0270(8) 0.0290(9) 0.0199(8) 0.0021(6) -0.0019(6) -0.0046(7)
O2 0.0292(9) 0.0276(8) 0.0236(8) -0.0005(7) -0.0002(7) -0.0068(7)
C14 0.0299(12) 0.0293(12) 0.0233(11) 0.0011(10) 0.0009(9) 0.0029(10)
N1 0.0269(10) 0.0253(10) 0.0230(10) -0.0006(8) -0.0023(8) 0.0013(8)
C15 0.0242(11) 0.0323(12) 0.0223(11) -0.0019(10) -0.0003(9) 0.0000(10)
C16 0.0314(13) 0.0289(12) 0.0301(12) 0.0031(10) -0.0003(10) 0.0003(10)
C17 0.0341(13) 0.0395(13) 0.0257(12) 0.0038(11) -0.0055(10) -0.0002(11)
O3 0.0366(9) 0.0286(9) 0.0236(8) 0.0040(7) -0.0027(7) -0.0072(7)
C18 0.0268(11) 0.0254(11) 0.0225(11) -0.0019(9) 0.0005(9) 0.0020(9)
N2 0.0294(10) 0.0262(10) 0.0214(9) 0.0003(8) 0.0032(8) 0.0051(8)
C19 0.0226(11) 0.0298(12) 0.0198(11) -0.0010(9) 0.0029(9) 0.0007(9)
C20 0.0289(12) 0.0293(12) 0.0254(12) -0.0045(10) 0.0033(10) 0.0022(10)
C21 0.0273(12) 0.0399(13) 0.0226(11) -0.0031(10) 0.0044(9) 0.0018(10)
C22 0.0365(14) 0.0315(13) 0.0283(12) 0.0045(10) -0.0043(11) -0.0113(11)
C23 0.0385(14) 0.0261(12) 0.0282(12) -0.0028(10) -0.0083(11) 0.0026(10)
C24 0.0269(12) 0.0237(11) 0.0245(11) 0.0014(9) 0.0050(9) -0.0007(9)
C25 0.0255(12) 0.0266(12) 0.0270(12) 0.0005(9) 0.0029(9) -0.0001(9)
C26 0.0285(12) 0.0264(12) 0.0299(12) 0.0017(10) 0.0036(10) 0.0019(10)
C27 0.0383(14) 0.0277(13) 0.0361(14) 0.0059(11) 0.0025(11) -0.0030(11)
C28 0.0343(13) 0.0276(12) 0.0335(13) 0.0010(10) 0.0019(11) -0.0077(10)
C29 0.0237(11) 0.0254(12) 0.0288(12) -0.0007(9) 0.0040(9) 0.0010(9)
C30 0.0262(12) 0.0304(12) 0.0285(12) 0.0014(10) 0.0013(10) -0.0022(10)
C31 0.0217(11) 0.0241(11) 0.0307(12) -0.0009(9) 0.0009(9) 0.0024(9)
C32 0.0242(11) 0.0273(12) 0.0289(12) -0.0041(10) -0.0007(9) 0.0004(9)
C33 0.0251(11) 0.0315(12) 0.0235(11) -0.0029(10) -0.0022(9) 0.0039(10)
C34 0.0236(11) 0.0284(12) 0.0247(11) -0.0012(9) 0.0012(9) 0.0043(9)
C35 0.0241(11) 0.0250(11) 0.0247(11) -0.0012(9) 0.0002(9) 0.0017(9)
C36 0.0240(11) 0.0258(11) 0.0208(11) -0.0009(9) -0.0001(9) 0.0018(9)
O4 0.0328(9) 0.0265(8) 0.0194(8) 0.0011(6) 0.0002(7) -0.0039(7)
O5 0.0322(9) 0.0315(9) 0.0252(8) 0.0038(7) -0.0033(7) -0.0081(7)
C37 0.0314(13) 0.0278(12) 0.0301(12) 0.0049(10) 0.0053(10) 0.0011(10)
N3 0.0245(10) 0.0315(11) 0.0279(10) 0.0034(8) 0.0023(8) 0.0031(8)
C38 0.0316(13) 0.0279(12) 0.0272(12) 0.0026(10) 0.0040(10) 0.0037(10)
C39 0.0322(13) 0.0316(13) 0.0318(13) 0.0033(10) 0.0064(10) 0.0017(10)
C40 0.0402(14) 0.0345(13) 0.0244(12) 0.0016(10) 0.0087(10) 0.0008(11)
O6 0.0319(9) 0.0298(9) 0.0228(8) -0.0001(7) 0.0013(7) -0.0080(7)
C41 0.0252(12) 0.0330(13) 0.0206(11) -0.0025(9) 0.0012(9) 0.0031(10)
N4 0.0279(10) 0.0318(11) 0.0232(10) 0.0010(8) 0.0031(8) 0.0022(8)
C42 0.0310(12) 0.0260(12) 0.0233(11) -0.0004(9) 0.0047(10) 0.0009(10)
C43 0.0307(12) 0.0314(13) 0.0253(12) -0.0010(10) 0.0003(10) 0.0009(10)
C44 0.0434(15) 0.0330(13) 0.0227(12) 0.0027(10) 0.0029(10) 0.0015(11)
C45 0.0420(15) 0.0376(15) 0.0374(14) 0.0019(12) -0.0035(12) -0.0119(12)
C46 0.0262(12) 0.0426(15) 0.0374(14) 0.0077(12) 0.0058(11) 0.0040(11)
Cl1 0.1246(19) 0.0708(12) 0.0525(10) 0.0109(9) -0.0135(11) -0.0355(13)
Cl2 0.0765(11) 0.170(5) 0.0573(9) -0.035(2) 0.0132(8) -0.060(3)
Cl3 0.0737(9) 0.1255(13) 0.0459(7) 0.000 0.0201(6) 0.000
N5 0.0467(19) 0.0355(17) 0.0359(19) 0.000 0.0117(15) 0.000
C47 0.049(3) 0.085(10) 0.051(3) -0.001(5) 0.010(2) 0.007(5)
C48 0.0304(18) 0.0278(17) 0.034(2) 0.000 0.0087(15) 0.000
C49 0.0356(19) 0.038(2) 0.0282(18) 0.000 0.0017(15) 0.000
N6 0.109(3) 0.130(3) 0.0477(19) -0.032(2) 0.0132(19) -0.071(3)
C50 0.0555(19) 0.0546(19) 0.0411(17) -0.0107(14) -0.0039(14) -0.0235(15)
C51 0.0433(15) 0.0325(14) 0.0386(14) -0.0012(11) -0.0008(12) -0.0016(11)
N7 0.045(2) 0.080(3) 0.098(4) 0.000 0.021(3) 0.000
C52 0.046(3) 0.043(3) 0.093(4) 0.000 0.038(3) 0.000
C53 0.062(3) 0.038(2) 0.088(4) 0.000 0.042(3) 0.000
N8 0.060(5) 0.121(8) 0.064(4) 0.018(4) 0.024(4) 0.043(5)
C54 0.034(4) 0.080(6) 0.049(4) -0.006(3) 0.007(3) 0.017(4)
C55 0.036(5) 0.071(10) 0.042(3) -0.018(4) 0.004(4) -0.004(5)
N9 0.052(11) 0.089(15) 0.091(9) 0.000 0.038(10) 0.000
C56 0.073(12) 0.088(13) 0.094(9) 0.000 0.008(9) 0.000
C57 0.034(17) 0.047(19) 0.093(9) 0.000 0.005(18) 0.000

loop_
_atom_type_symbol
_atom_type_description
_atom_type_scat_dispersion_real
_atom_type_scat_dispersion_imag
_atom_type_scat_source
C C 0.0033 0.0016 'International Tables Vol C Tables 4.2.6.8 and 6.1.1.4'
H H 0.0000 0.0000 'International Tables Vol C Tables 4.2.6.8 and 6.1.1.4'
N N 0.0061 0.0033 'International Tables Vol C Tables 4.2.6.8 and 6.1.1.4'
O O 0.0106 0.0060 'International Tables Vol C Tables 4.2.6.8 and 6.1.1.4'
Cl Cl 0.1484 0.1585 'International Tables Vol C Tables 4.2.6.8 and 6.1.1.4'

loop_
_geom_angle_atom_site_label_1
_geom_angle_atom_site_label_2
_geom_angle_atom_site_label_3
_geom_angle
_geom_angle_site_symmetry_1
_geom_angle_site_symmetry_3
_geom_angle_publ_flag
O1 C1 C6 122.4(2) . . ?
O1 C1 C2 115.2(2) . . ?
C6 C1 C2 122.4(2) . . ?
O2 C2 C1 119.2(2) . . ?
O2 C2 C3 122.5(2) . . ?
C1 C2 C3 118.4(2) . . ?
C4 C3 C2 119.2(2) . . ?
C4 C3 C14 119.4(2) . . ?
C2 C3 C14 121.4(2) . . ?
C5 C4 C3 121.6(2) . . ?
C5 C4 H1 119.2 . . ?
C3 C4 H1 119.2 . . ?
C4 C5 C6 120.4(2) . . ?
C4 C5 H2 119.8 . . ?
C6 C5 H2 119.8 . . ?
C1 C6 C5 118.1(2) . . ?
C1 C6 C7 119.1(2) . . ?
C5 C6 C7 122.8(2) . . ?
C22 C7 C6 112.0(2) . . ?
C22 C7 C8 111.83(19) . . ?
C6 C7 C8 107.94(18) . . ?
C22 C7 C23 108.8(2) . . ?
C6 C7 C23 108.42(18) . . ?
C8 C7 C23 107.76(19) . . ?
C13 C8 C9 117.8(2) . . ?
C13 C8 C7 119.2(2) . . ?
C9 C8 C7 122.9(2) . . ?
C10 C9 C8 121.1(2) . . ?
C10 C9 H3 119.5 . . ?
C8 C9 H3 119.5 . . ?
C9 C10 C11 120.7(2) . . ?
C9 C10 H4 119.7 . . ?
C11 C10 H4 119.7 . . ?
C10 C11 C12 119.4(2) . . ?
C10 C11 C18 119.6(2) . . ?
C12 C11 C18 121.0(2) . . ?
O3 C12 C13 118.8(2) . . ?
O3 C12 C11 122.7(2) . . ?
C13 C12 C11 118.5(2) . . ?
C8 C13 O1 122.3(2) . . ?
C8 C13 C12 122.5(2) . . ?
O1 C13 C12 115.2(2) . . ?
C1 O1 C13 115.12(18) . . ?
C2 O2 H5 109.5 . . ?
N1 C14 C3 123.0(2) . . ?
N1 C14 H6 118.5 . . ?
C3 C14 H6 118.5 . . ?
C14 N1 C15 118.0(2) . . ?
C16 C15 C15 119.37(14) . 4_565 ?
C16 C15 N1 121.7(2) . . ?
C15 C15 N1 118.98(13) 4_565 . ?
C17 C16 C15 120.3(2) . . ?
C17 C16 H7 119.9 . . ?
C15 C16 H7 119.9 . . ?
C17 C17 C16 120.35(15) 4_565 . ?
C17 C17 H8 119.8 4_565 . ?
C16 C17 H8 119.8 . . ?
C12 O3 H9 109.5 . . ?
N2 C18 C11 121.2(2) . . ?
N2 C18 H10 119.4 . . ?
C11 C18 H10 119.4 . . ?
C18 N2 C19 118.8(2) . . ?
C20 C19 C19 119.56(14) . 4_565 ?
C20 C19 N2 122.4(2) . . ?
C19 C19 N2 118.06(12) 4_565 . ?
C21 C20 C19 120.3(2) . . ?
C21 C20 H11 119.9 . . ?
C19 C20 H11 119.9 . . ?
C21 C21 C20 120.15(15) 4_565 . ?
C21 C21 H12 119.9 4_565 . ?
C20 C21 H12 119.9 . . ?
C7 C22 H13 109.5 . . ?
C7 C22 H14 109.5 . . ?
H13 C22 H14 109.5 . . ?
C7 C22 H15 109.5 . . ?
H13 C22 H15 109.5 . . ?
H14 C22 H15 109.5 . . ?
C7 C23 H16 109.5 . . ?
C7 C23 H17 109.5 . . ?
H16 C23 H17 109.5 . . ?
C7 C23 H18 109.5 . . ?
H16 C23 H18 109.5 . . ?
H17 C23 H18 109.5 . . ?
O4 C24 C29 121.8(2) . . ?
O4 C24 C25 115.8(2) . . ?
C29 C24 C25 122.4(2) . . ?
O5 C25 C26 122.6(2) . . ?
O5 C25 C24 119.1(2) . . ?
C26 C25 C24 118.4(2) . . ?
C27 C26 C25 119.2(2) . . ?
C27 C26 C37 119.0(2) . . ?
C25 C26 C37 121.7(2) . . ?
C28 C27 C26 121.6(2) . . ?
C28 C27 H19 119.2 . . ?
C26 C27 H19 119.2 . . ?
C27 C28 C29 120.5(2) . . ?
C27 C28 H20 119.8 . . ?
C29 C28 H20 119.8 . . ?
C24 C29 C28 117.9(2) . . ?
C24 C29 C30 118.5(2) . . ?
C28 C29 C30 123.4(2) . . ?
C31 C30 C29 107.71(19) . . ?
C31 C30 C45 112.3(2) . . ?
C29 C30 C45 112.0(2) . . ?
C31 C30 C46 108.3(2) . . ?
C29 C30 C46 107.5(2) . . ?
C45 C30 C46 108.8(2) . . ?
C36 C31 C32 118.0(2) . . ?
C36 C31 C30 118.4(2) . . ?
C32 C31 C30 123.6(2) . . ?
C33 C32 C31 120.3(2) . . ?
C33 C32 H21 119.8 . . ?
C31 C32 H21 119.8 . . ?
C32 C33 C34 121.8(2) . . ?
C32 C33 H22 119.1 . . ?
C34 C33 H22 119.1 . . ?
C33 C34 C35 118.5(2) . . ?
C33 C34 C41 119.8(2) . . ?
C35 C34 C41 121.7(2) . . ?
O6 C35 C36 119.6(2) . . ?
O6 C35 C34 121.7(2) . . ?
C36 C35 C34 118.7(2) . . ?
O4 C36 C31 121.9(2) . . ?
O4 C36 C35 115.41(19) . . ?
C31 C36 C35 122.7(2) . . ?
C24 O4 C36 114.94(17) . . ?
C25 O5 H23 109.5 . . ?
N3 C37 C26 123.5(2) . . ?
N3 C37 H24 118.2 . . ?
C26 C37 H24 118.2 . . ?
C37 N3 C38 116.7(2) . . ?
C39 C38 C42 119.1(2) . 3_665 ?
C39 C38 N3 121.8(2) . . ?
C42 C38 N3 119.0(2) 3_665 . ?
C40 C39 C38 120.7(2) . . ?
C40 C39 H25 119.7 . . ?
C38 C39 H25 119.7 . . ?
C44 C40 C39 120.0(2) 3_665 . ?
C44 C40 H26 120.0 3_665 . ?
C39 C40 H26 120.0 . . ?
C35 O6 H27 109.5 . . ?
N4 C41 C34 122.8(2) . . ?
N4 C41 H28 118.6 . . ?
C34 C41 H28 118.6 . . ?
C41 N4 C42 117.3(2) . . ?
C43 C42 C38 119.1(2) . 3_665 ?
C43 C42 N4 122.2(2) . . ?
C38 C42 N4 118.7(2) 3_665 . ?
C44 C43 C42 120.8(2) . . ?
C44 C43 H29 119.6 . . ?
C42 C43 H29 119.6 . . ?
C43 C44 C40 120.0(2) . 3_665 ?
C43 C44 H30 120.0 . . ?
C40 C44 H30 120.0 3_665 . ?
C30 C45 H31 109.5 . . ?
C30 C45 H32 109.5 . . ?
H31 C45 H32 109.5 . . ?
C30 C45 H33 109.5 . . ?
H31 C45 H33 109.5 . . ?
H32 C45 H33 109.5 . . ?
C30 C46 H34 109.5 . . ?
C30 C46 H35 109.5 . . ?
H34 C46 H35 109.5 . . ?
C30 C46 H36 109.5 . . ?
H34 C46 H36 109.5 . . ?
H35 C46 H36 109.5 . . ?
Cl2 C47 Cl3 110.2(4) . . ?
Cl2 C47 Cl1 104.2(6) . . ?
Cl3 C47 Cl1 115.0(7) . . ?
Cl2 C47 H37 109.1 . . ?
Cl3 C47 H37 109.1 . . ?
Cl1 C47 H37 109.1 . . ?
N5 C48 C49 180.0(4) . . ?
C48 C49 H38 109.5 . . ?
C48 C49 H39 109.5 . . ?
H38 C49 H39 109.5 . . ?
C48 C49 H40 109.5 . . ?
H38 C49 H40 109.5 . . ?
H39 C49 H40 109.5 . . ?
N6 C50 C51 179.4(5) . . ?
C50 C51 H41 109.5 . . ?
C50 C51 H42 109.5 . . ?
H41 C51 H42 109.5 . . ?
C50 C51 H43 109.5 . . ?
H41 C51 H43 109.5 . . ?
H42 C51 H43 109.5 . . ?
N7 C52 C53 179.3(5) . . ?
C52 C53 H44 109.5 . . ?
C52 C53 H45 109.5 . . ?
H44 C53 H45 109.5 . . ?
C52 C53 H46 109.5 . . ?
H44 C53 H46 109.5 . . ?
H45 C53 H46 109.5 . . ?
N8 C54 C55 176.1(13) . . ?
C54 C55 H47 109.5 . . ?
C54 C55 H48 109.5 . . ?
H47 C55 H48 109.5 . . ?
C54 C55 H49 109.5 . . ?
H47 C55 H49 109.5 . . ?
H48 C55 H49 109.5 . . ?
N9 C56 C57 177(5) . . ?
C56 C57 H50 109.5 . . ?
C56 C57 H51 109.5 . . ?
H50 C57 H51 109.5 . . ?
C56 C57 H52 109.5 . . ?
H50 C57 H52 109.5 . . ?
H51 C57 H52 109.5 . . ?

loop_
_geom_bond_atom_site_label_1
_geom_bond_atom_site_label_2
_geom_bond_distance
_geom_bond_site_symmetry_2
_geom_bond_publ_flag
C1 O1 1.387(3) . ?
C1 C6 1.389(3) . ?
C1 C2 1.402(3) . ?
C2 O2 1.350(3) . ?
C2 C3 1.406(3) . ?
C3 C4 1.393(3) . ?
C3 C14 1.447(3) . ?
C4 C5 1.375(3) . ?
C4 H1 0.9500 . ?
C5 C6 1.400(3) . ?
C5 H2 0.9500 . ?
C6 C7 1.526(3) . ?
C7 C22 1.519(3) . ?
C7 C8 1.528(3) . ?
C7 C23 1.550(3) . ?
C8 C13 1.388(3) . ?
C8 C9 1.400(3) . ?
C9 C10 1.380(3) . ?
C9 H3 0.9500 . ?
C10 C11 1.402(3) . ?
C10 H4 0.9500 . ?
C11 C12 1.403(3) . ?
C11 C18 1.455(3) . ?
C12 O3 1.344(3) . ?
C12 C13 1.400(3) . ?
C13 O1 1.390(3) . ?
O2 H5 0.8400 . ?
C14 N1 1.287(3) . ?
C14 H6 0.9500 . ?
N1 C15 1.421(3) . ?
C15 C16 1.400(3) . ?
C15 C15 1.401(5) 4_565 ?
C16 C17 1.382(4) . ?
C16 H7 0.9500 . ?
C17 C17 1.378(5) 4_565 ?
C17 H8 0.9500 . ?
O3 H9 0.8400 . ?
C18 N2 1.285(3) . ?
C18 H10 0.9500 . ?
N2 C19 1.417(3) . ?
C19 C20 1.396(3) . ?
C19 C19 1.399(5) 4_565 ?
C20 C21 1.386(3) . ?
C20 H11 0.9500 . ?
C21 C21 1.384(5) 4_565 ?
C21 H12 0.9500 . ?
C22 H13 0.9800 . ?
C22 H14 0.9800 . ?
C22 H15 0.9800 . ?
C23 H16 0.9800 . ?
C23 H17 0.9800 . ?
C23 H18 0.9800 . ?
C24 O4 1.388(3) . ?
C24 C29 1.389(3) . ?
C24 C25 1.398(3) . ?
C25 O5 1.347(3) . ?
C25 C26 1.398(3) . ?
C26 C27 1.395(4) . ?
C26 C37 1.443(3) . ?
C27 C28 1.368(4) . ?
C27 H19 0.9500 . ?
C28 C29 1.398(3) . ?
C28 H20 0.9500 . ?
C29 C30 1.522(3) . ?
C30 C31 1.516(3) . ?
C30 C45 1.534(3) . ?
C30 C46 1.545(3) . ?
C31 C36 1.390(3) . ?
C31 C32 1.396(3) . ?
C32 C33 1.375(4) . ?
C32 H21 0.9500 . ?
C33 C34 1.401(3) . ?
C33 H22 0.9500 . ?
C34 C35 1.408(3) . ?
C34 C41 1.442(3) . ?
C35 O6 1.357(3) . ?
C35 C36 1.391(3) . ?
C36 O4 1.389(3) . ?
O5 H23 0.8400 . ?
C37 N3 1.285(3) . ?
C37 H24 0.9500 . ?
N3 C38 1.420(3) . ?
C38 C39 1.398(4) . ?
C38 C42 1.404(3) 3_665 ?
C39 C40 1.384(4) . ?
C39 H25 0.9500 . ?
C40 C44 1.384(4) 3_665 ?
C40 H26 0.9500 . ?
O6 H27 0.8400 . ?
C41 N4 1.286(3) . ?
C41 H28 0.9500 . ?
N4 C42 1.418(3) . ?
C42 C43 1.398(3) . ?
C42 C38 1.404(3) 3_665 ?
C43 C44 1.383(4) . ?
C43 H29 0.9500 . ?
C44 C40 1.384(4) 3_665 ?
C44 H30 0.9500 . ?
C45 H31 0.9800 . ?
C45 H32 0.9800 . ?
C45 H33 0.9800 . ?
C46 H34 0.9800 . ?
C46 H35 0.9800 . ?
C46 H36 0.9800 . ?
Cl1 C47 1.763(14) . ?
Cl2 C47 1.730(7) . ?
Cl3 C47 1.746(6) . ?
N5 C48 1.140(5) . ?
C47 H37 1.0000 . ?
C48 C49 1.452(5) . ?
C49 H38 0.9800 . ?
C49 H39 0.9800 . ?
C49 H40 0.9800 . ?
N6 C50 1.135(5) . ?
C50 C51 1.443(4) . ?
C51 H41 0.9800 . ?
C51 H42 0.9800 . ?
C51 H43 0.9800 . ?
N7 C52 1.149(7) . ?
C52 C53 1.457(9) . ?
C53 H44 0.9800 . ?
C53 H45 0.9800 . ?
C53 H46 0.9800 . ?
N8 C54 1.157(10) . ?
C54 C55 1.465(13) . ?
C55 H47 0.9800 . ?
C55 H48 0.9800 . ?
C55 H49 0.9800 . ?
N9 C56 1.193(19) . ?
C56 C57 1.46(2) . ?
C57 H50 0.9800 . ?
C57 H51 0.9800 . ?
C57 H52 0.9800 . ?

loop_
_geom_torsion_atom_site_label_1
_geom_torsion_atom_site_label_2
_geom_torsion_atom_site_label_3
_geom_torsion_atom_site_label_4
_geom_torsion
_geom_torsion_site_symmetry_1
_geom_torsion_site_symmetry_2
_geom_torsion_site_symmetry_3
_geom_torsion_site_symmetry_4
_geom_torsion_publ_flag
O1 C1 C2 O2 -1.1(3) . . . . ?
C6 C1 C2 O2 178.4(2) . . . . ?
O1 C1 C2 C3 179.44(19) . . . . ?
C6 C1 C2 C3 -1.1(3) . . . . ?
O2 C2 C3 C4 -178.4(2) . . . . ?
C1 C2 C3 C4 1.1(3) . . . . ?
O2 C2 C3 C14 -1.4(3) . . . . ?
C1 C2 C3 C14 178.0(2) . . . . ?
C2 C3 C4 C5 0.1(3) . . . . ?
C14 C3 C4 C5 -176.9(2) . . . . ?
C3 C4 C5 C6 -1.3(4) . . . . ?
O1 C1 C6 C5 179.4(2) . . . . ?
C2 C1 C6 C5 0.0(3) . . . . ?
O1 C1 C6 C7 -3.8(3) . . . . ?
C2 C1 C6 C7 176.8(2) . . . . ?
C4 C5 C6 C1 1.2(3) . . . . ?
C4 C5 C6 C7 -175.5(2) . . . . ?
C1 C6 C7 C22 154.7(2) . . . . ?
C5 C6 C7 C22 -28.6(3) . . . . ?
C1 C6 C7 C8 31.2(3) . . . . ?
C5 C6 C7 C8 -152.2(2) . . . . ?
C1 C6 C7 C23 -85.3(2) . . . . ?
C5 C6 C7 C23 91.4(3) . . . . ?
C22 C7 C8 C13 -155.1(2) . . . . ?
C6 C7 C8 C13 -31.5(3) . . . . ?
C23 C7 C8 C13 85.4(2) . . . . ?
C22 C7 C8 C9 28.6(3) . . . . ?
C6 C7 C8 C9 152.3(2) . . . . ?
C23 C7 C8 C9 -90.8(3) . . . . ?
C13 C8 C9 C10 -1.5(3) . . . . ?
C7 C8 C9 C10 174.8(2) . . . . ?
C8 C9 C10 C11 0.1(4) . . . . ?
C9 C10 C11 C12 0.9(3) . . . . ?
C9 C10 C11 C18 -176.6(2) . . . . ?
C10 C11 C12 O3 -179.3(2) . . . . ?
C18 C11 C12 O3 -1.8(3) . . . . ?
C10 C11 C12 C13 -0.5(3) . . . . ?
C18 C11 C12 C13 177.0(2) . . . . ?
C9 C8 C13 O1 -179.2(2) . . . . ?
C7 C8 C13 O1 4.3(3) . . . . ?
C9 C8 C13 C12 2.0(3) . . . . ?
C7 C8 C13 C12 -174.5(2) . . . . ?
O3 C12 C13 C8 177.8(2) . . . . ?
C11 C12 C13 C8 -1.0(3) . . . . ?
O3 C12 C13 O1 -1.0(3) . . . . ?
C11 C12 C13 O1 -179.9(2) . . . . ?
C6 C1 O1 C13 -26.5(3) . . . . ?
C2 C1 O1 C13 152.95(19) . . . . ?
C8 C13 O1 C1 26.2(3) . . . . ?
C12 C13 O1 C1 -155.0(2) . . . . ?
C4 C3 C14 N1 173.2(2) . . . . ?
C2 C3 C14 N1 -3.8(4) . . . . ?
C3 C14 N1 C15 -179.5(2) . . . . ?
C14 N1 C15 C16 -38.6(3) . . . . ?
C14 N1 C15 C15 141.09(16) . . . 4_565 ?
C15 C15 C16 C17 -0.8(3) 4_565 . . . ?
N1 C15 C16 C17 178.9(2) . . . . ?
C15 C16 C17 C17 0.8(3) . . . 4_565 ?
C10 C11 C18 N2 178.5(2) . . . . ?
C12 C11 C18 N2 1.0(3) . . . . ?
C11 C18 N2 C19 -177.2(2) . . . . ?
C18 N2 C19 C20 49.7(3) . . . . ?
C18 N2 C19 C19 -130.57(17) . . . 4_565 ?
C19 C19 C20 C21 0.0(3) 4_565 . . . ?
N2 C19 C20 C21 179.8(2) . . . . ?
C19 C20 C21 C21 0.0(3) . . . 4_565 ?
O4 C24 C25 O5 -0.3(3) . . . . ?
C29 C24 C25 O5 179.0(2) . . . . ?
O4 C24 C25 C26 -179.7(2) . . . . ?
C29 C24 C25 C26 -0.3(4) . . . . ?
O5 C25 C26 C27 -179.5(2) . . . . ?
C24 C25 C26 C27 -0.1(4) . . . . ?
O5 C25 C26 C37 -1.5(4) . . . . ?
C24 C25 C26 C37 177.9(2) . . . . ?
C25 C26 C27 C28 -0.2(4) . . . . ?
C37 C26 C27 C28 -178.3(2) . . . . ?
C26 C27 C28 C29 1.1(4) . . . . ?
O4 C24 C29 C28 -179.5(2) . . . . ?
C25 C24 C29 C28 1.2(4) . . . . ?
O4 C24 C29 C30 3.7(3) . . . . ?
C25 C24 C29 C30 -175.7(2) . . . . ?
C27 C28 C29 C24 -1.6(4) . . . . ?
C27 C28 C29 C30 175.1(2) . . . . ?
C24 C29 C30 C31 -34.1(3) . . . . ?
C28 C29 C30 C31 149.2(2) . . . . ?
C24 C29 C30 C45 -158.1(2) . . . . ?
C28 C29 C30 C45 25.3(3) . . . . ?
C24 C29 C30 C46 82.4(3) . . . . ?
C28 C29 C30 C46 -94.3(3) . . . . ?
C29 C30 C31 C36 35.6(3) . . . . ?
C45 C30 C31 C36 159.5(2) . . . . ?
C46 C30 C31 C36 -80.4(3) . . . . ?
C29 C30 C31 C32 -147.9(2) . . . . ?
C45 C30 C31 C32 -24.1(3) . . . . ?
C46 C30 C31 C32 96.1(3) . . . . ?
C36 C31 C32 C33 2.2(3) . . . . ?
C30 C31 C32 C33 -174.2(2) . . . . ?
C31 C32 C33 C34 0.7(4) . . . . ?
C32 C33 C34 C35 -2.4(3) . . . . ?
C32 C33 C34 C41 179.8(2) . . . . ?
C33 C34 C35 O6 -179.4(2) . . . . ?
C41 C34 C35 O6 -1.6(3) . . . . ?
C33 C34 C35 C36 1.0(3) . . . . ?
C41 C34 C35 C36 178.8(2) . . . . ?
C32 C31 C36 O4 176.4(2) . . . . ?
C30 C31 C36 O4 -7.0(3) . . . . ?
C32 C31 C36 C35 -3.6(3) . . . . ?
C30 C31 C36 C35 173.0(2) . . . . ?
O6 C35 C36 O4 2.3(3) . . . . ?
C34 C35 C36 O4 -178.03(19) . . . . ?
O6 C35 C36 C31 -177.6(2) . . . . ?
C34 C35 C36 C31 2.0(3) . . . . ?
C29 C24 O4 C36 28.4(3) . . . . ?
C25 C24 O4 C36 -152.3(2) . . . . ?
C31 C36 O4 C24 -26.7(3) . . . . ?
C35 C36 O4 C24 153.3(2) . . . . ?
C27 C26 C37 N3 176.7(2) . . . . ?
C25 C26 C37 N3 -1.3(4) . . . . ?
C26 C37 N3 C38 -177.8(2) . . . . ?
C37 N3 C38 C39 39.1(3) . . . . ?
C37 N3 C38 C42 -142.4(2) . . . 3_665 ?
C42 C38 C39 C40 3.7(4) 3_665 . . . ?
N3 C38 C39 C40 -177.8(2) . . . . ?
C38 C39 C40 C44 1.3(4) . . . 3_665 ?
C33 C34 C41 N4 178.5(2) . . . . ?
C35 C34 C41 N4 0.7(4) . . . . ?
C34 C41 N4 C42 -177.4(2) . . . . ?
C41 N4 C42 C43 -38.3(3) . . . . ?
C41 N4 C42 C38 142.4(2) . . . 3_665 ?
C38 C42 C43 C44 -4.9(4) 3_665 . . . ?
N4 C42 C43 C44 175.8(2) . . . . ?
C42 C43 C44 C40 -0.1(4) . . . 3_665 ?
